data_7024908
loop_
_publ_author_name
'Abram, Peter D.'
'McKay, David'
'Ellis, David'
'Macgregor, Stuart A.'
'Rosair, Georgina M.'
'Welch, Alan J.'

_publ_section_title
;
 Synthetic, structural and computational studies on adducts of the
 4,1,2-SnC2B10 supraicosahedral stannacarborane.
;
_journal_issue 9
_journal_name_full 'Dalton transactions (Cambridge, England : 2003)'
_journal_page_first 2412
_journal_page_last 2422
_journal_paper_doi 10.1039/b922644c
_journal_volume 39
_journal_year 2010
_chemical_formula_moiety 'C5 H16 B10 Sn'
_chemical_formula_sum 'C5 H16 B10 Sn'
_chemical_formula_weight 302.97
_chemical_name_systematic
;

?

;
_space_group_IT_number 14
_symmetry_cell_setting monoclinic
_symmetry_space_group_name_Hall '-P 2ybc'
_symmetry_space_group_name_H-M 'P 1 21/c 1'
_atom_sites_solution_hydrogens geom
_atom_sites_solution_primary direct
_atom_sites_solution_secondary difmap
_audit_creation_method SHELXL-97
_cell_angle_alpha 90.00
_cell_angle_beta 92.078(10)
_cell_angle_gamma 90.00
_cell_formula_units_Z 4
_cell_length_a 11.520(3)
_cell_length_b 7.4934(17)
_cell_length_c 14.040(3)
_cell_measurement_reflns_used 9898
_cell_measurement_temperature 100(2)
_cell_measurement_theta_max 27.5825
_cell_measurement_theta_min 3.082
_cell_volume 1211.2(5)
_computing_cell_refinement 'APEX2 (Bruker, 2006)'
_computing_data_collection 'APEX2 (Bruker, 2006)'
_computing_data_reduction 'APEX2 (Bruker, 2006)'
_computing_molecular_graphics 'SHELXTL (Bruker, 2004)'
_computing_publication_material 'SHELXTL (Bruker, 2004)'
_computing_structure_refinement 'SHELXL-97 (Sheldrick, 1997)'
_computing_structure_solution 'SHELXS-97 (Sheldrick, 1990)'
_diffrn_ambient_temperature 100(2)
_diffrn_measured_fraction_theta_full 0.990
_diffrn_measured_fraction_theta_max 0.986
_diffrn_radiation_monochromator graphite
_diffrn_radiation_source 'fine-focus sealed tube'
_diffrn_radiation_type MoK\a
_diffrn_radiation_wavelength 0.71073
_diffrn_reflns_av_R_equivalents 0.0643
_diffrn_reflns_av_sigmaI/netI 0.0172
_diffrn_reflns_limit_h_max 14
_diffrn_reflns_limit_h_min -14
_diffrn_reflns_limit_k_max 9
_diffrn_reflns_limit_k_min 0
_diffrn_reflns_limit_l_max 18
_diffrn_reflns_limit_l_min 0
_diffrn_reflns_number 31929
_diffrn_reflns_theta_full 25.00
_diffrn_reflns_theta_max 27.53
_diffrn_reflns_theta_min 1.77
_exptl_absorpt_coefficient_mu 2.062
_exptl_absorpt_correction_T_max 0.6832
_exptl_absorpt_correction_T_min 0.4377
_exptl_absorpt_correction_type multi-scan
_exptl_absorpt_process_details TWINABS
_exptl_crystal_colour yellow
_exptl_crystal_density_diffrn 1.661
_exptl_crystal_density_method 'not measured'
_exptl_crystal_description block
_exptl_crystal_F_000 584
_exptl_crystal_size_max 0.48
_exptl_crystal_size_mid 0.38
_exptl_crystal_size_min 0.20
_refine_diff_density_max 0.733
_refine_diff_density_min -0.637
_refine_diff_density_rms 0.163
_refine_ls_extinction_method none
_refine_ls_goodness_of_fit_ref 1.150
_refine_ls_hydrogen_treatment mixed
_refine_ls_matrix_type full
_refine_ls_number_parameters 164
_refine_ls_number_reflns 3577
_refine_ls_number_restraints 0
_refine_ls_restrained_S_all 1.150
_refine_ls_R_factor_all 0.0276
_refine_ls_R_factor_gt 0.0251
_refine_ls_shift/su_max 0.002
_refine_ls_shift/su_mean 0.000
_refine_ls_structure_factor_coef Fsqd
_refine_ls_weighting_details 'calc w=1/[\s^2^(Fo^2^)+(0.0522P)^2^+0.3833P] where P=(Fo^2^+2Fc^2^)/3'
_refine_ls_weighting_scheme calc
_refine_ls_wR_factor_gt 0.0792
_refine_ls_wR_factor_ref 0.0803
_reflns_number_gt 3328
_reflns_number_total 3577
_reflns_threshold_expression >2sigma(I)
_cod_data_source_file b922644c.txt
_cod_data_source_block 1
_cod_depositor_comments
;
The following automatic conversions were performed:

'_symmetry_cell_setting' value 'Monoclinic' changed to 'monoclinic'
according to /home/saulius/struct/CIF-dictionaries/cif_core.dic
dictionary named 'cif_core.dic' version 2.4.2 from 2011-04-26.

Automatic conversion script
Id: cif_fix_values 1891 2012-01-12 08:04:46Z andrius 

The following automatic conversions were performed:

'_exptl_absorpt_correction_type' value 'multi-scans' was replaced
with the value 'multi-scan' as specified in the replacement file
'src/cod-tools/trunk/data/replacement-values/replacement_values.lst'.

Automatic conversion script
Id: cif_fix_values 5376 2017-05-30 11:51:03Z andrius 
;
_cod_original_sg_symbol_H-M P2(1)/C
_cod_database_code 7024908

loop_
_symmetry_equiv_pos_as_xyz
'x, y, z'
'-x, y+1/2, -z+1/2'
'-x, -y, -z'
'x, -y-1/2, z-1/2'

loop_
_atom_site_label
_atom_site_type_symbol
_atom_site_fract_x
_atom_site_fract_y
_atom_site_fract_z
_atom_site_U_iso_or_equiv
_atom_site_adp_type
_atom_site_occupancy
_atom_site_symmetry_multiplicity
_atom_site_calc_flag
_atom_site_refinement_flags
Sn4 Sn 0.897209(15) 1.18349(2) 0.842367(12) 0.01686(8) Uani 1 1 d .
C1 C 0.7579(2) 1.0300(3) 0.95265(17) 0.0140(5) Uani 1 1 d .
C2 C 0.6771(2) 1.0703(4) 0.87450(17) 0.0161(5) Uani 1 1 d .
B3 B 0.8567(3) 0.8934(4) 0.9493(2) 0.0162(6) Uani 1 1 d .
H3 H 0.909(3) 0.873(4) 1.009(2) 0.019 Uiso 1 1 d .
B5 B 0.6982(3) 0.8119(4) 0.9213(2) 0.0188(6) Uani 1 1 d .
H5 H 0.639(3) 0.771(4) 0.979(2) 0.023 Uiso 1 1 d .
B6 B 0.7105(3) 1.0624(4) 0.7581(2) 0.0183(6) Uani 1 1 d .
H6 H 0.671(3) 1.172(4) 0.716(2) 0.022 Uiso 1 1 d .
B7 B 0.9229(3) 0.8537(4) 0.8343(2) 0.0169(6) Uani 1 1 d .
H7 H 1.016(3) 0.836(3) 0.839(2) 0.020 Uiso 1 1 d .
B8 B 0.8301(3) 0.6952(4) 0.8820(2) 0.0190(6) Uani 1 1 d .
H8 H 0.8634 0.5702 0.9172 0.023 Uiso 1 1 calc R
B9 B 0.6211(3) 0.8931(4) 0.8072(2) 0.0187(6) Uani 1 1 d .
H9 H 0.5242 0.8881 0.7981 0.022 Uiso 1 1 calc R
B10 B 0.8473(3) 0.9527(4) 0.7323(2) 0.0186(6) Uani 1 1 d .
H10 H 0.893(3) 1.009(4) 0.672(2) 0.022 Uiso 1 1 d .
B11 B 0.6991(3) 0.6936(4) 0.8122(2) 0.0200(6) Uani 1 1 d .
H11 H 0.6483 0.5663 0.8065 0.024 Uiso 1 1 calc R
B12 B 0.7115(3) 0.8439(5) 0.7138(2) 0.0211(7) Uani 1 1 d .
H12 H 0.673(3) 0.823(4) 0.655(3) 0.025 Uiso 1 1 d .
B13 B 0.8351(3) 0.7214(4) 0.7580(2) 0.0191(6) Uani 1 1 d .
H13 H 0.8746 0.6164 0.7125 0.023 Uiso 1 1 calc R
C3 C 0.5857(3) 1.1991(4) 0.9100(2) 0.0217(6) Uani 1 1 d .
H3A H 0.5140 1.1347 0.9263 0.026 Uiso 1 1 calc R
H3B H 0.5659 1.2909 0.8614 0.026 Uiso 1 1 calc R
C4 C 0.6441(3) 1.2837(4) 0.9992(2) 0.0210(6) Uani 1 1 d .
H4A H 0.6905 1.3895 0.9822 0.025 Uiso 1 1 calc R
H4B H 0.5857 1.3196 1.0455 0.025 Uiso 1 1 calc R
C5 C 0.7223(2) 1.1341(4) 1.03967(18) 0.0184(5) Uani 1 1 d .
H5A H 0.7912 1.1841 1.0744 0.022 Uiso 1 1 calc R
H5B H 0.6793 1.0571 1.0835 0.022 Uiso 1 1 calc R

loop_
_atom_site_aniso_label
_atom_site_aniso_U_11
_atom_site_aniso_U_22
_atom_site_aniso_U_33
_atom_site_aniso_U_23
_atom_site_aniso_U_13
_atom_site_aniso_U_12
Sn4 0.01494(12) 0.01463(11) 0.02134(12) -0.00116(6) 0.00519(8) -0.00156(6)
C1 0.0153(12) 0.0159(12) 0.0109(11) -0.0003(9) 0.0020(9) -0.0031(10)
C2 0.0122(11) 0.0231(13) 0.0131(11) 0.0003(10) 0.0021(9) 0.0015(10)
B3 0.0174(14) 0.0168(14) 0.0143(13) 0.0020(11) -0.0011(10) 0.0001(11)
B5 0.0175(16) 0.0210(16) 0.0182(15) 0.0000(11) 0.0039(11) -0.0048(11)
B6 0.0173(14) 0.0270(16) 0.0106(12) 0.0018(12) 0.0019(10) 0.0012(13)
B7 0.0153(14) 0.0159(13) 0.0195(15) -0.0045(11) 0.0011(11) -0.0012(11)
B8 0.0216(16) 0.0139(14) 0.0218(16) -0.0021(11) 0.0046(12) -0.0010(11)
B9 0.0108(13) 0.0277(17) 0.0173(14) -0.0038(12) -0.0002(10) -0.0033(12)
B10 0.0177(14) 0.0235(15) 0.0149(13) -0.0022(12) 0.0055(10) -0.0022(13)
B11 0.0200(16) 0.0202(16) 0.0200(16) -0.0048(11) 0.0044(12) -0.0062(11)
B12 0.0173(15) 0.0322(17) 0.0140(14) -0.0069(12) 0.0023(12) -0.0024(13)
B13 0.0168(15) 0.0184(14) 0.0226(16) -0.0075(12) 0.0061(11) -0.0041(12)
C3 0.0150(14) 0.0305(16) 0.0198(15) -0.0011(11) 0.0033(11) 0.0056(11)
C4 0.0211(14) 0.0221(14) 0.0202(14) -0.0008(11) 0.0050(11) 0.0052(11)
C5 0.0191(13) 0.0229(13) 0.0132(12) -0.0038(10) 0.0005(10) 0.0016(11)

loop_
_atom_type_symbol
_atom_type_description
_atom_type_scat_dispersion_real
_atom_type_scat_dispersion_imag
_atom_type_scat_source
C C 0.0033 0.0016 'International Tables Vol C Tables 4.2.6.8 and 6.1.1.4'
H H 0.0000 0.0000 'International Tables Vol C Tables 4.2.6.8 and 6.1.1.4'
B B 0.0013 0.0007 'International Tables Vol C Tables 4.2.6.8 and 6.1.1.4'
Sn Sn -0.6537 1.4246 'International Tables Vol C Tables 4.2.6.8 and 6.1.1.4'

loop_
_geom_angle_atom_site_label_1
_geom_angle_atom_site_label_2
_geom_angle_atom_site_label_3
_geom_angle
B10 Sn4 B7 43.54(10)
B10 Sn4 C1 85.62(9)
B7 Sn4 C1 70.00(9)
B10 Sn4 B6 42.96(10)
B7 Sn4 B6 74.29(10)
C1 Sn4 B6 65.59(8)
B10 Sn4 B3 74.47(10)
B7 Sn4 B3 41.21(10)
C1 Sn4 B3 33.90(9)
B6 Sn4 B3 79.25(10)
B10 Sn4 C2 71.14(9)
B7 Sn4 C2 79.15(9)
C1 Sn4 C2 31.57(8)
B6 Sn4 C2 37.09(8)
B3 Sn4 C2 58.37(9)
C2 C1 C5 108.6(2)
C2 C1 B3 125.1(2)
C5 C1 B3 126.2(2)
C2 C1 B5 77.11(19)
C5 C1 B5 123.1(2)
B3 C1 B5 70.59(18)
C2 C1 Sn4 81.18(14)
C5 C1 Sn4 116.83(17)
B3 C1 Sn4 78.31(15)
B5 C1 Sn4 119.96(14)
C1 C2 C3 108.5(2)
C1 C2 B6 124.3(2)
C3 C2 B6 121.4(2)
C1 C2 B9 117.9(2)
C3 C2 B9 114.5(2)
B6 C2 B9 62.74(17)
C1 C2 B5 59.66(17)
C3 C2 B5 124.5(2)
B6 C2 B5 104.31(19)
B9 C2 B5 59.48(16)
C1 C2 Sn4 67.26(13)
C3 C2 Sn4 120.94(18)
B6 C2 Sn4 66.80(13)
B9 C2 Sn4 118.42(15)
B5 C2 Sn4 104.22(14)
C1 B3 B8 117.3(2)
C1 B3 B7 117.9(2)
B8 B3 B7 57.81(17)
C1 B3 B5 61.61(17)
B8 B3 B5 59.36(17)
B7 B3 B5 100.8(2)
C1 B3 Sn4 67.80(14)
B8 B3 Sn4 114.06(17)
B7 B3 Sn4 63.52(13)
B5 B3 Sn4 108.67(15)
C1 B3 H3 119.3(18)
B8 B3 H3 113.3(19)
B7 B3 H3 116.3(18)
B5 B3 H3 129.6(18)
Sn4 B3 H3 117.8(19)
B11 B5 C1 130.2(2)
B11 B5 B8 58.41(18)
C1 B5 B8 100.9(2)
B11 B5 B9 56.55(18)
C1 B5 B9 94.42(18)
B8 B5 B9 105.2(2)
B11 B5 B3 107.2(2)
C1 B5 B3 47.80(14)
B8 B5 B3 55.71(16)
B9 B5 B3 118.3(2)
B11 B5 C2 101.50(19)
C1 B5 C2 43.23(12)
B8 B5 C2 115.96(19)
B9 B5 C2 51.96(14)
B3 B5 C2 82.46(16)
B11 B5 H5 121.0(18)
C1 B5 H5 107.5(17)
B8 B5 H5 127.8(18)
B9 B5 H5 114.9(18)
B3 B5 H5 121.7(17)
C2 B5 H5 114.8(17)
C2 B6 B12 112.3(2)
C2 B6 B9 59.88(16)
B12 B6 B9 59.00(18)
C2 B6 B10 115.8(2)
B12 B6 B10 59.47(18)
B9 B6 B10 105.7(2)
C2 B6 Sn4 76.12(14)
B12 B6 Sn4 118.35(19)
B9 B6 Sn4 123.66(17)
B10 B6 Sn4 62.47(13)
C2 B6 H6 112.5(18)
B12 B6 H6 121.1(17)
B9 B6 H6 120.0(19)
B10 B6 H6 125.3(19)
Sn4 B6 H6 107.9(18)
B8 B7 B13 60.17(18)
B8 B7 B10 107.4(2)
B13 B7 B10 59.83(19)
B8 B7 B3 59.56(17)
B13 B7 B3 112.3(2)
B10 B7 B3 115.3(2)
B8 B7 Sn4 125.54(18)
B13 B7 Sn4 121.42(19)
B10 B7 Sn4 64.80(14)
B3 B7 Sn4 75.27(14)
B8 B7 H7 120.9(15)
B13 B7 H7 120.8(16)
B10 B7 H7 123.0(17)
B3 B7 H7 114.5(18)
Sn4 B7 H7 104.0(14)
B7 B8 B13 60.10(17)
B7 B8 B11 108.3(2)
B13 B8 B11 60.62(18)
B7 B8 B3 62.63(17)
B13 B8 B3 114.9(2)
B11 B8 B3 115.2(2)
B7 B8 B5 108.2(2)
B13 B8 B5 107.4(2)
B11 B8 B5 58.40(18)
B3 B8 B5 64.93(17)
B7 B8 H8 122.2
B13 B8 H8 120.5
B11 B8 H8 120.7
B3 B8 H8 114.5
B5 B8 H8 122.3
C2 B9 B12 110.5(2)
C2 B9 B11 116.9(2)
B12 B9 B11 61.87(19)
C2 B9 B6 57.38(15)
B12 B9 B6 59.45(18)
B11 B9 B6 108.7(2)
C2 B9 B5 68.56(16)
B12 B9 B5 107.0(2)
B11 B9 B5 57.86(17)
B6 B9 B5 107.1(2)
C2 B9 H9 115.8
B12 B9 H9 121.9
B11 B9 H9 119.1
B6 B9 H9 124.4
B5 B9 H9 121.2
B12 B10 B13 60.37(18)
B12 B10 B7 108.9(2)
B13 B10 B7 58.58(18)
B12 B10 B6 58.18(18)
B13 B10 B6 108.9(2)
B7 B10 B6 115.0(2)
B12 B10 Sn4 128.37(18)
B13 B10 Sn4 126.67(19)
B7 B10 Sn4 71.66(14)
B6 B10 Sn4 74.57(14)
B12 B10 H10 120.2(16)
B13 B10 H10 125.2(16)
B7 B10 H10 122.9(16)
B6 B10 H10 114.6(16)
Sn4 B10 H10 96.5(16)
B9 B11 B5 65.60(18)
B9 B11 B8 116.4(2)
B5 B11 B8 63.19(19)
B9 B11 B13 110.0(2)
B5 B11 B13 110.2(2)
B8 B11 B13 59.29(19)
B9 B11 B12 59.05(17)
B5 B11 B12 110.8(2)
B8 B11 B12 109.4(2)
B13 B11 B12 60.01(19)
B9 B11 H11 117.4
B5 B11 H11 118.0
B8 B11 H11 118.6
B13 B11 H11 122.3
B12 B11 H11 122.4
B9 B12 B6 61.55(17)
B9 B12 B10 109.9(2)
B6 B12 B10 62.35(18)
B9 B12 B13 109.7(2)
B6 B12 B13 111.9(2)
B10 B12 B13 59.88(19)
B9 B12 B11 59.08(18)
B6 B12 B11 108.2(2)
B10 B12 B11 105.7(2)
B13 B12 B11 59.63(19)
B9 B12 H12 115(2)
B6 B12 H12 117.4(17)
B10 B12 H12 127(2)
B13 B12 H12 125(2)
B11 B12 H12 121.5(19)
B7 B13 B8 59.73(18)
B7 B13 B10 61.60(18)
B8 B13 B10 108.4(2)
B7 B13 B11 107.6(2)
B8 B13 B11 60.08(19)
B10 B13 B11 106.2(2)
B7 B13 B12 110.9(2)
B8 B13 B12 110.3(2)
B10 B13 B12 59.75(18)
B11 B13 B12 60.36(19)
B7 B13 H13 120.6
B8 B13 H13 121.0
B10 B13 H13 122.2
B11 B13 H13 122.9
B12 B13 H13 119.9
C2 C3 C4 103.9(2)
C2 C3 H3A 111.0
C4 C3 H3A 111.0
C2 C3 H3B 111.0
C4 C3 H3B 111.0
H3A C3 H3B 109.0
C5 C4 C3 103.6(2)
C5 C4 H4A 111.0
C3 C4 H4A 111.0
C5 C4 H4B 111.0
C3 C4 H4B 111.0
H4A C4 H4B 109.0
C1 C5 C4 104.4(2)
C1 C5 H5A 110.9
C4 C5 H5A 110.9
C1 C5 H5B 110.9
C4 C5 H5B 110.9
H5A C5 H5B 108.9

loop_
_geom_bond_atom_site_label_1
_geom_bond_atom_site_label_2
_geom_bond_distance
Sn4 B10 2.375(3)
Sn4 B7 2.492(3)
Sn4 C1 2.545(2)
Sn4 B6 2.582(3)
Sn4 B3 2.692(3)
Sn4 C2 2.727(3)
C1 C2 1.445(3)
C1 C5 1.519(3)
C1 B3 1.533(4)
C1 B5 1.821(4)
C2 C3 1.526(3)
C2 B6 1.694(4)
C2 B9 1.740(4)
C2 B5 2.056(4)
B3 B8 1.780(4)
B3 B7 1.834(4)
B3 B5 1.952(5)
B3 H3 1.02(3)
B5 B11 1.769(4)
B5 B8 1.854(5)
B5 B9 1.903(5)
B5 H5 1.12(3)
B6 B12 1.751(5)
B6 B9 1.788(4)
B6 B10 1.826(4)
B6 H6 1.10(3)
B7 B8 1.748(4)
B7 B13 1.754(4)
B7 B10 1.808(4)
B7 H7 1.08(4)
B8 B13 1.755(5)
B8 B11 1.770(5)
B8 H8 1.1200
B9 B12 1.743(4)
B9 B11 1.744(5)
B9 H9 1.1200
B10 B12 1.775(5)
B10 B13 1.777(5)
B10 H10 1.10(3)
B11 B13 1.779(5)
B11 B12 1.792(5)
B11 H11 1.1200
B12 B13 1.786(5)
B12 H12 0.93(4)
B13 H13 1.1200
C3 C4 1.536(4)
C3 H3A 0.9900
C3 H3B 0.9900
C4 C5 1.534(4)
C4 H4A 0.9900
C4 H4B 0.9900
C5 H5A 0.9900
C5 H5B 0.9900

loop_
_geom_torsion_atom_site_label_1
_geom_torsion_atom_site_label_2
_geom_torsion_atom_site_label_3
_geom_torsion_atom_site_label_4
_geom_torsion
B10 Sn4 C1 C2 -60.35(16)
B7 Sn4 C1 C2 -102.12(16)
B6 Sn4 C1 C2 -20.81(15)
B3 Sn4 C1 C2 -128.8(2)
B10 Sn4 C1 C5 -166.8(2)
B7 Sn4 C1 C5 151.5(2)
B6 Sn4 C1 C5 -127.2(2)
B3 Sn4 C1 C5 124.8(3)
C2 Sn4 C1 C5 -106.4(2)
B10 Sn4 C1 B3 68.43(16)
B7 Sn4 C1 B3 26.66(15)
B6 Sn4 C1 B3 107.96(17)
C2 Sn4 C1 B3 128.8(2)
B10 Sn4 C1 B5 9.16(19)
B7 Sn4 C1 B5 -32.61(18)
B6 Sn4 C1 B5 48.70(18)
B3 Sn4 C1 B5 -59.3(2)
C2 Sn4 C1 B5 69.5(2)
C5 C1 C2 C3 -1.1(3)
B3 C1 C2 C3 174.5(2)
B5 C1 C2 C3 119.8(2)
Sn4 C1 C2 C3 -116.59(19)
C5 C1 C2 B6 152.1(2)
B3 C1 C2 B6 -32.3(4)
B5 C1 C2 B6 -87.0(3)
Sn4 C1 C2 B6 36.6(2)
C5 C1 C2 B9 -133.3(2)
B3 C1 C2 B9 42.3(3)
B5 C1 C2 B9 -12.4(2)
Sn4 C1 C2 B9 111.21(19)
C5 C1 C2 B5 -120.9(2)
B3 C1 C2 B5 54.7(2)
Sn4 C1 C2 B5 123.64(13)
C5 C1 C2 Sn4 115.45(19)
B3 C1 C2 Sn4 -68.9(2)
B5 C1 C2 Sn4 -123.64(13)
B10 Sn4 C2 C1 113.70(17)
B7 Sn4 C2 C1 69.30(16)
B6 Sn4 C2 C1 147.6(2)
B3 Sn4 C2 C1 30.71(14)
B10 Sn4 C2 C3 -147.7(2)
B7 Sn4 C2 C3 167.9(2)
C1 Sn4 C2 C3 98.6(2)
B6 Sn4 C2 C3 -113.9(3)
B3 Sn4 C2 C3 129.3(2)
B10 Sn4 C2 B6 -33.85(15)
B7 Sn4 C2 B6 -78.25(16)
C1 Sn4 C2 B6 -147.6(2)
B3 Sn4 C2 B6 -116.84(17)
B10 Sn4 C2 B9 3.16(18)
B7 Sn4 C2 B9 -41.24(18)
C1 Sn4 C2 B9 -110.5(2)
B6 Sn4 C2 B9 37.00(18)
B3 Sn4 C2 B9 -79.84(19)
B10 Sn4 C2 B5 65.86(14)
B7 Sn4 C2 B5 21.46(14)
C1 Sn4 C2 B5 -47.84(16)
B6 Sn4 C2 B5 99.71(19)
B3 Sn4 C2 B5 -17.13(13)
C2 C1 B3 B8 -36.2(4)
C5 C1 B3 B8 138.6(3)
B5 C1 B3 B8 21.3(2)
Sn4 C1 B3 B8 -106.5(2)
C2 C1 B3 B7 29.9(4)
C5 C1 B3 B7 -155.2(2)
B5 C1 B3 B7 87.4(2)
Sn4 C1 B3 B7 -40.4(2)
C2 C1 B3 B5 -57.5(3)
C5 C1 B3 B5 117.3(3)
Sn4 C1 B3 B5 -127.86(14)
C2 C1 B3 Sn4 70.3(2)
C5 C1 B3 Sn4 -114.8(3)
B5 C1 B3 Sn4 127.86(14)
B10 Sn4 B3 C1 -105.76(16)
B7 Sn4 B3 C1 -140.2(2)
B6 Sn4 B3 C1 -61.85(15)
C2 Sn4 B3 C1 -28.64(13)
B10 Sn4 B3 B8 5.40(19)
B7 Sn4 B3 B8 -29.05(18)
C1 Sn4 B3 B8 111.2(2)
B6 Sn4 B3 B8 49.32(19)
C2 Sn4 B3 B8 82.53(19)
B10 Sn4 B3 B7 34.45(15)
C1 Sn4 B3 B7 140.2(2)
B6 Sn4 B3 B7 78.37(15)
C2 Sn4 B3 B7 111.58(16)
B10 Sn4 B3 B5 -58.61(16)
B7 Sn4 B3 B5 -93.1(2)
C1 Sn4 B3 B5 47.16(16)
B6 Sn4 B3 B5 -14.69(15)
C2 Sn4 B3 B5 18.51(14)
C2 C1 B5 B11 58.9(3)
C5 C1 B5 B11 162.8(3)
B3 C1 B5 B11 -76.0(3)
Sn4 C1 B5 B11 -12.8(4)
C2 C1 B5 B8 116.5(2)
C5 C1 B5 B8 -139.5(2)
B3 C1 B5 B8 -18.4(2)
Sn4 C1 B5 B8 44.8(2)
C2 C1 B5 B9 10.04(18)
C5 C1 B5 B9 114.0(2)
B3 C1 B5 B9 -124.9(2)
Sn4 C1 B5 B9 -61.7(2)
C2 C1 B5 B3 134.9(2)
C5 C1 B5 B3 -121.1(3)
Sn4 C1 B5 B3 63.18(17)
C5 C1 B5 C2 103.9(3)
B3 C1 B5 C2 -134.9(2)
Sn4 C1 B5 C2 -71.73(17)
C1 B3 B5 B11 129.1(2)
B8 B3 B5 B11 -28.9(2)
B7 B3 B5 B11 13.0(2)
Sn4 B3 B5 B11 78.6(2)
B8 B3 B5 C1 -158.0(2)
B7 B3 B5 C1 -116.0(2)
Sn4 B3 B5 C1 -50.50(14)
C1 B3 B5 B8 158.0(2)
B7 B3 B5 B8 41.95(19)
Sn4 B3 B5 B8 107.46(18)
C1 B3 B5 B9 68.3(2)
B8 B3 B5 B9 -89.7(2)
B7 B3 B5 B9 -47.7(3)
Sn4 B3 B5 B9 17.8(3)
C1 B3 B5 C2 29.29(14)
B8 B3 B5 C2 -128.66(19)
B7 B3 B5 C2 -86.72(18)
Sn4 B3 B5 C2 -21.21(15)
C1 C2 B5 B11 -138.1(2)
C3 C2 B5 B11 129.4(3)
B6 C2 B5 B11 -16.5(3)
B9 C2 B5 B11 29.14(19)
Sn4 C2 B5 B11 -85.73(19)
C3 C2 B5 C1 -92.5(3)
B6 C2 B5 C1 121.6(2)
B9 C2 B5 C1 167.2(2)
Sn4 C2 B5 C1 52.38(14)
C1 C2 B5 B8 -77.8(2)
C3 C2 B5 B8 -170.3(2)
B6 C2 B5 B8 43.8(3)
B9 C2 B5 B8 89.4(2)
Sn4 C2 B5 B8 -25.4(2)
C1 C2 B5 B9 -167.2(2)
C3 C2 B5 B9 100.3(3)
B6 C2 B5 B9 -45.65(19)
Sn4 C2 B5 B9 -114.86(16)
C1 C2 B5 B3 -31.96(16)
C3 C2 B5 B3 -124.4(2)
B6 C2 B5 B3 89.64(19)
B9 C2 B5 B3 135.3(2)
Sn4 C2 B5 B3 20.42(15)
C1 C2 B6 B12 78.5(3)
C3 C2 B6 B12 -131.5(3)
B9 C2 B6 B12 -28.2(2)
B5 C2 B6 B12 15.7(3)
Sn4 C2 B6 B12 115.3(2)
C1 C2 B6 B9 106.7(3)
C3 C2 B6 B9 -103.4(3)
B5 C2 B6 B9 43.86(18)
Sn4 C2 B6 B9 143.45(16)
C1 C2 B6 B10 12.8(4)
C3 C2 B6 B10 162.8(2)
B9 C2 B6 B10 -93.8(2)
B5 C2 B6 B10 -50.0(3)
Sn4 C2 B6 B10 49.61(19)
C1 C2 B6 Sn4 -36.8(2)
C3 C2 B6 Sn4 113.2(2)
B9 C2 B6 Sn4 -143.45(16)
B5 C2 B6 Sn4 -99.59(15)
B10 Sn4 B6 C2 129.3(2)
B7 Sn4 B6 C2 92.74(15)
C1 Sn4 B6 C2 17.97(13)
B3 Sn4 B6 C2 50.65(14)
B10 Sn4 B6 B12 21.21(18)
B7 Sn4 B6 B12 -15.38(18)
C1 Sn4 B6 B12 -90.2(2)
B3 Sn4 B6 B12 -57.47(19)
C2 Sn4 B6 B12 -108.1(2)
B10 Sn4 B6 B9 91.1(2)
B7 Sn4 B6 B9 54.5(2)
C1 Sn4 B6 B9 -20.27(19)
B3 Sn4 B6 B9 12.4(2)
C2 Sn4 B6 B9 -38.23(18)
B7 Sn4 B6 B10 -36.59(14)
C1 Sn4 B6 B10 -111.37(15)
B3 Sn4 B6 B10 -78.69(14)
C2 Sn4 B6 B10 -129.3(2)
C1 B3 B7 B8 -106.3(3)
B5 B3 B7 B8 -42.81(19)
Sn4 B3 B7 B8 -148.41(18)
C1 B3 B7 B13 -76.2(3)
B8 B3 B7 B13 30.1(2)
B5 B3 B7 B13 -12.7(3)
Sn4 B3 B7 B13 -118.3(2)
C1 B3 B7 B10 -10.2(3)
B8 B3 B7 B10 96.1(3)
B5 B3 B7 B10 53.2(3)
Sn4 B3 B7 B10 -52.35(18)
C1 B3 B7 Sn4 42.1(2)
B8 B3 B7 Sn4 148.41(18)
B5 B3 B7 Sn4 105.59(15)
B10 Sn4 B7 B8 -94.0(3)
C1 Sn4 B7 B8 11.4(2)
B6 Sn4 B7 B8 -57.8(2)
B3 Sn4 B7 B8 33.7(2)
C2 Sn4 B7 B8 -20.0(2)
B10 Sn4 B7 B13 -20.23(18)
C1 Sn4 B7 B13 85.1(2)
B6 Sn4 B7 B13 15.9(2)
B3 Sn4 B7 B13 107.5(3)
C2 Sn4 B7 B13 53.7(2)
C1 Sn4 B7 B10 105.38(15)
B6 Sn4 B7 B10 36.14(14)
B3 Sn4 B7 B10 127.7(2)
C2 Sn4 B7 B10 73.97(14)
B10 Sn4 B7 B3 -127.7(2)
C1 Sn4 B7 B3 -22.32(13)
B6 Sn4 B7 B3 -91.55(15)
C2 Sn4 B7 B3 -53.73(14)
B10 B7 B8 B13 38.1(2)
B3 B7 B8 B13 147.7(2)
Sn4 B7 B8 B13 109.2(2)
B13 B7 B8 B11 -38.2(2)
B10 B7 B8 B11 0.0(3)
B3 B7 B8 B11 109.5(2)
Sn4 B7 B8 B11 71.0(3)
B13 B7 B8 B3 -147.7(2)
B10 B7 B8 B3 -109.6(2)
Sn4 B7 B8 B3 -38.5(2)
B13 B7 B8 B5 -100.0(2)
B10 B7 B8 B5 -61.9(3)
B3 B7 B8 B5 47.7(2)
Sn4 B7 B8 B5 9.2(3)
C1 B3 B8 B7 107.3(3)
B5 B3 B8 B7 129.1(2)
Sn4 B3 B8 B7 30.90(18)
C1 B3 B8 B13 76.6(3)
B7 B3 B8 B13 -30.7(2)
B5 B3 B8 B13 98.4(3)
Sn4 B3 B8 B13 0.2(3)
C1 B3 B8 B11 8.9(3)
B7 B3 B8 B11 -98.4(3)
B5 B3 B8 B11 30.7(2)
Sn4 B3 B8 B11 -67.5(3)
C1 B3 B8 B5 -21.8(2)
B7 B3 B8 B5 -129.1(2)
Sn4 B3 B8 B5 -98.23(18)
B11 B5 B8 B7 100.7(2)
C1 B5 B8 B7 -30.0(3)
B9 B5 B8 B7 67.6(3)
B3 B5 B8 B7 -46.5(2)
C2 B5 B8 B7 12.9(3)
B11 B5 B8 B13 37.2(2)
C1 B5 B8 B13 -93.5(2)
B9 B5 B8 B13 4.2(3)
B3 B5 B8 B13 -110.0(2)
C2 B5 B8 B13 -50.5(3)
C1 B5 B8 B11 -130.7(2)
B9 B5 B8 B11 -33.05(19)
B3 B5 B8 B11 -147.2(2)
C2 B5 B8 B11 -87.8(2)
B11 B5 B8 B3 147.2(2)
C1 B5 B8 B3 16.45(17)
B9 B5 B8 B3 114.1(2)
C2 B5 B8 B3 59.4(2)
C1 C2 B9 B12 -88.4(3)
C3 C2 B9 B12 142.1(2)
B6 C2 B9 B12 27.9(2)
B5 C2 B9 B12 -100.9(2)
Sn4 C2 B9 B12 -10.6(3)
C1 C2 B9 B11 -20.4(3)
C3 C2 B9 B11 -149.9(2)
B6 C2 B9 B11 95.9(2)
B5 C2 B9 B11 -32.9(2)
Sn4 C2 B9 B11 57.4(3)
C1 C2 B9 B6 -116.3(2)
C3 C2 B9 B6 114.2(2)
B5 C2 B9 B6 -128.8(2)
Sn4 C2 B9 B6 -38.49(17)
C1 C2 B9 B5 12.5(2)
C3 C2 B9 B5 -117.0(2)
B6 C2 B9 B5 128.8(2)
Sn4 C2 B9 B5 90.30(17)
B12 B6 B9 C2 149.4(2)
B10 B6 B9 C2 111.0(2)
Sn4 B6 B9 C2 43.99(18)
C2 B6 B9 B12 -149.4(2)
B10 B6 B9 B12 -38.3(2)
Sn4 B6 B9 B12 -105.4(2)
C2 B6 B9 B11 -110.5(2)
B12 B6 B9 B11 38.9(2)
B10 B6 B9 B11 0.6(3)
Sn4 B6 B9 B11 -66.5(3)
C2 B6 B9 B5 -49.38(19)
B12 B6 B9 B5 100.0(2)
B10 B6 B9 B5 61.7(2)
Sn4 B6 B9 B5 -5.4(3)
B11 B5 B9 C2 -145.1(2)
C1 B5 B9 C2 -8.72(15)
B8 B5 B9 C2 -111.3(2)
B3 B5 B9 C2 -52.4(2)
B11 B5 B9 B12 -39.3(2)
C1 B5 B9 B12 97.1(2)
B8 B5 B9 B12 -5.4(3)
B3 B5 B9 B12 53.5(3)
C2 B5 B9 B12 105.9(2)
C1 B5 B9 B11 136.4(2)
B8 B5 B9 B11 33.83(19)
B3 B5 B9 B11 92.7(3)
C2 B5 B9 B11 145.1(2)
B11 B5 B9 B6 -101.7(2)
C1 B5 B9 B6 34.7(2)
B8 B5 B9 B6 -67.9(2)
B3 B5 B9 B6 -9.0(3)
C2 B5 B9 B6 43.38(18)
B8 B7 B10 B12 -3.6(3)
B13 B7 B10 B12 34.7(2)
B3 B7 B10 B12 -67.5(3)
Sn4 B7 B10 B12 -125.3(2)
B8 B7 B10 B13 -38.30(19)
B3 B7 B10 B13 -102.2(2)
Sn4 B7 B10 B13 -160.04(17)
B8 B7 B10 B6 59.4(3)
B13 B7 B10 B6 97.7(2)
B3 B7 B10 B6 -4.6(3)
Sn4 B7 B10 B6 -62.37(19)
B8 B7 B10 Sn4 121.73(18)
B13 B7 B10 Sn4 160.04(17)
B3 B7 B10 Sn4 57.80(19)
C2 B6 B10 B12 101.8(3)
B9 B6 B10 B12 38.1(2)
Sn4 B6 B10 B12 158.30(18)
C2 B6 B10 B13 67.6(3)
B12 B6 B10 B13 -34.2(2)
B9 B6 B10 B13 3.9(3)
Sn4 B6 B10 B13 124.1(2)
C2 B6 B10 B7 4.2(3)
B12 B6 B10 B7 -97.6(3)
B9 B6 B10 B7 -59.4(3)
Sn4 B6 B10 B7 60.74(19)
C2 B6 B10 Sn4 -56.5(2)
B12 B6 B10 Sn4 -158.30(18)
B9 B6 B10 Sn4 -120.18(17)
B7 Sn4 B10 B12 100.0(3)
C1 Sn4 B10 B12 34.6(2)
B6 Sn4 B10 B12 -23.6(2)
B3 Sn4 B10 B12 67.2(2)
C2 Sn4 B10 B12 5.9(2)
B7 Sn4 B10 B13 21.30(19)
C1 Sn4 B10 B13 -44.0(2)
B6 Sn4 B10 B13 -102.3(3)
B3 Sn4 B10 B13 -11.5(2)
C2 Sn4 B10 B13 -72.8(2)
C1 Sn4 B10 B7 -65.32(14)
B6 Sn4 B10 B7 -123.59(19)
B3 Sn4 B10 B7 -32.76(14)
C2 Sn4 B10 B7 -94.06(14)
B7 Sn4 B10 B6 123.59(19)
C1 Sn4 B10 B6 58.26(13)
B3 Sn4 B10 B6 90.83(14)
C2 Sn4 B10 B6 29.53(12)
C2 B9 B11 B5 36.6(2)
B12 B9 B11 B5 136.7(2)
B6 B9 B11 B5 98.8(2)
C2 B9 B11 B8 -2.3(3)
B12 B9 B11 B8 97.8(3)
B6 B9 B11 B8 59.9(3)
B5 B9 B11 B8 -38.9(2)
C2 B9 B11 B13 -67.1(3)
B12 B9 B11 B13 33.0(2)
B6 B9 B11 B13 -4.9(3)
B5 B9 B11 B13 -103.7(3)
C2 B9 B11 B12 -100.0(2)
B6 B9 B11 B12 -37.8(2)
B5 B9 B11 B12 -136.7(2)
C1 B5 B11 B9 -64.1(3)
B8 B5 B11 B9 -140.9(2)
B3 B5 B11 B9 -112.9(2)
C2 B5 B11 B9 -27.36(18)
C1 B5 B11 B8 76.8(3)
B9 B5 B11 B8 140.9(2)
B3 B5 B11 B8 27.96(19)
C2 B5 B11 B8 113.5(2)
C1 B5 B11 B13 39.4(4)
B8 B5 B11 B13 -37.3(2)
B9 B5 B11 B13 103.6(2)
B3 B5 B11 B13 -9.4(3)
C2 B5 B11 B13 76.2(3)
C1 B5 B11 B12 -25.1(4)
B8 B5 B11 B12 -101.9(3)
B9 B5 B11 B12 39.0(2)
B3 B5 B11 B12 -73.9(3)
C2 B5 B11 B12 11.7(3)
B7 B8 B11 B9 -60.7(3)
B13 B8 B11 B9 -98.6(2)
B3 B8 B11 B9 7.0(3)
B5 B8 B11 B9 39.9(2)
B7 B8 B11 B5 -100.6(2)
B13 B8 B11 B5 -138.5(2)
B3 B8 B11 B5 -32.9(2)
B7 B8 B11 B13 37.9(2)
B3 B8 B11 B13 105.7(2)
B5 B8 B11 B13 138.5(2)
B7 B8 B11 B12 3.6(3)
B13 B8 B11 B12 -34.4(2)
B3 B8 B11 B12 71.3(3)
B5 B8 B11 B12 104.2(2)
C2 B9 B12 B6 -27.3(2)
B11 B9 B12 B6 -137.6(2)
B5 B9 B12 B6 -100.2(2)
C2 B9 B12 B10 13.5(3)
B11 B9 B12 B10 -96.8(3)
B6 B9 B12 B10 40.8(2)
B5 B9 B12 B10 -59.4(3)
C2 B9 B12 B13 77.6(3)
B11 B9 B12 B13 -32.7(2)
B6 B9 B12 B13 104.8(2)
B5 B9 B12 B13 4.7(3)
C2 B9 B12 B11 110.3(2)
B6 B9 B12 B11 137.6(2)
B5 B9 B12 B11 37.4(2)
C2 B6 B12 B9 28.4(2)
B10 B6 B12 B9 136.1(2)
Sn4 B6 B12 B9 114.2(2)
C2 B6 B12 B10 -107.7(2)
B9 B6 B12 B10 -136.1(2)
Sn4 B6 B12 B10 -21.87(18)
C2 B6 B12 B13 -72.9(3)
B9 B6 B12 B13 -101.3(2)
B10 B6 B12 B13 34.8(2)
Sn4 B6 B12 B13 12.9(3)
C2 B6 B12 B11 -9.1(3)
B9 B6 B12 B11 -37.5(2)
B10 B6 B12 B11 98.6(2)
Sn4 B6 B12 B11 76.7(2)
B13 B10 B12 B9 101.8(3)
B7 B10 B12 B9 67.8(3)
B6 B10 B12 B9 -40.4(2)
Sn4 B10 B12 B9 -13.4(4)
B13 B10 B12 B6 142.3(2)
B7 B10 B12 B6 108.2(2)
Sn4 B10 B12 B6 27.0(2)
B7 B10 B12 B13 -34.0(2)
B6 B10 B12 B13 -142.3(2)
Sn4 B10 B12 B13 -115.2(3)
B13 B10 B12 B11 39.6(2)
B7 B10 B12 B11 5.6(3)
B6 B10 B12 B11 -102.6(2)
Sn4 B10 B12 B11 -75.6(3)
B5 B11 B12 B9 -42.0(2)
B8 B11 B12 B9 -109.8(2)
B13 B11 B12 B9 -143.8(2)
B9 B11 B12 B6 38.6(2)
B5 B11 B12 B6 -3.3(3)
B8 B11 B12 B6 -71.1(3)
B13 B11 B12 B6 -105.2(2)
B9 B11 B12 B10 104.1(2)
B5 B11 B12 B10 62.1(3)
B8 B11 B12 B10 -5.7(3)
B13 B11 B12 B10 -39.7(2)
B9 B11 B12 B13 143.8(2)
B5 B11 B12 B13 101.9(3)
B8 B11 B12 B13 34.1(2)
B10 B7 B13 B8 -137.0(2)
B3 B7 B13 B8 -29.9(2)
Sn4 B7 B13 B8 -115.8(2)
B8 B7 B13 B10 137.0(2)
B3 B7 B13 B10 107.1(2)
Sn4 B7 B13 B10 21.22(18)
B8 B7 B13 B11 37.8(2)
B10 B7 B13 B11 -99.2(2)
B3 B7 B13 B11 7.9(3)
Sn4 B7 B13 B11 -78.0(3)
B8 B7 B13 B12 102.0(2)
B10 B7 B13 B12 -35.0(2)
B3 B7 B13 B12 72.2(3)
Sn4 B7 B13 B12 -13.8(3)
B11 B8 B13 B7 137.7(2)
B3 B8 B13 B7 31.5(2)
B5 B8 B13 B7 101.4(2)
B7 B8 B13 B10 -39.2(2)
B11 B8 B13 B10 98.5(2)
B3 B8 B13 B10 -7.7(3)
B5 B8 B13 B10 62.2(3)
B7 B8 B13 B11 -137.7(2)
B3 B8 B13 B11 -106.1(3)
B5 B8 B13 B11 -36.24(19)
B7 B8 B13 B12 -102.9(2)
B11 B8 B13 B12 34.7(2)
B3 B8 B13 B12 -71.4(3)
B5 B8 B13 B12 -1.5(3)
B12 B10 B13 B7 -141.7(2)
B6 B10 B13 B7 -108.3(2)
Sn4 B10 B13 B7 -23.8(2)
B12 B10 B13 B8 -103.3(2)
B7 B10 B13 B8 38.4(2)
B6 B10 B13 B8 -69.9(3)
Sn4 B10 B13 B8 14.5(3)
B12 B10 B13 B11 -40.1(2)
B7 B10 B13 B11 101.6(2)
B6 B10 B13 B11 -6.7(3)
Sn4 B10 B13 B11 77.7(3)
B7 B10 B13 B12 141.7(2)
B6 B10 B13 B12 33.3(2)
Sn4 B10 B13 B12 117.8(2)
B9 B11 B13 B7 71.9(3)
B5 B11 B13 B7 1.4(3)
B8 B11 B13 B7 -37.6(2)
B12 B11 B13 B7 104.5(2)
B9 B11 B13 B8 109.5(2)
B5 B11 B13 B8 39.0(2)
B12 B11 B13 B8 142.1(2)
B9 B11 B13 B10 7.2(3)
B5 B11 B13 B10 -63.2(3)
B8 B11 B13 B10 -102.3(2)
B12 B11 B13 B10 39.8(2)
B9 B11 B13 B12 -32.6(2)
B5 B11 B13 B12 -103.0(2)
B8 B11 B13 B12 -142.1(2)
B9 B12 B13 B7 -66.4(3)
B6 B12 B13 B7 0.0(3)
B10 B12 B13 B7 35.7(2)
B11 B12 B13 B7 -98.9(2)
B9 B12 B13 B8 -2.1(3)
B6 B12 B13 B8 64.2(3)
B10 B12 B13 B8 100.0(2)
B11 B12 B13 B8 -34.6(2)
B9 B12 B13 B10 -102.1(2)
B6 B12 B13 B10 -35.8(2)
B11 B12 B13 B10 -134.6(2)
B9 B12 B13 B11 32.5(2)
B6 B12 B13 B11 98.9(2)
B10 B12 B13 B11 134.6(2)
C1 C2 C3 C4 20.9(3)
B6 C2 C3 C4 -133.2(2)
B9 C2 C3 C4 155.0(2)
B5 C2 C3 C4 86.3(3)
Sn4 C2 C3 C4 -53.1(3)
C2 C3 C4 C5 -32.0(3)
C2 C1 C5 C4 -19.2(3)
B3 C1 C5 C4 165.3(2)
B5 C1 C5 C4 -105.6(3)
Sn4 C1 C5 C4 70.2(2)
C3 C4 C5 C1 31.5(3)
